data_7045883
loop_
_publ_author_name
'Capel Berdiell, Izar'
'Warriner, Stuart L.'
'Halcrow, Malcolm A.'

_publ_section_title
;
 Silver(i) complexes of bis- and tris-(pyrazolyl)azine derivatives -
 dimers, coordination polymers and a pentametallic assembly.
;
_journal_issue 15
_journal_name_full 'Dalton transactions (Cambridge, England : 2003)'
_journal_page_first 5269
_journal_page_last 5278
_journal_paper_doi 10.1039/C8DT00640G
_journal_volume 47
_journal_year 2018
_chemical_formula_moiety 'C12 H9 Ag N9, B F4'
_chemical_formula_sum 'C12 H9 Ag B F4 N9'
_chemical_formula_weight 473.96
_chemical_name_systematic 'catena-[2,4,6-tri(pyrazol-1-yl)-1,3,5-triazine]silver(I) tetrafluoroborate'
_space_group_IT_number 29
_space_group_name_Hall 'P 2c -2ac'
_space_group_name_H-M_alt 'P c a 21'
_symmetry_cell_setting orthorhombic
_symmetry_space_group_name_Hall 'P 2c -2ac'
_symmetry_space_group_name_H-M 'P c a 21'
_atom_sites_solution_hydrogens geom
_atom_sites_solution_primary direct
_atom_sites_solution_secondary difmap
_audit_creation_method SHELXL-97
_audit_update_record
;
2018-01-08 deposited with the CCDC.
2018-03-16 downloaded from the CCDC.
;
_cell_angle_alpha 90.00
_cell_angle_beta 90.00
_cell_angle_gamma 90.00
_cell_formula_units_Z 8
_cell_length_a 17.9041(8)
_cell_length_b 10.1194(3)
_cell_length_c 18.2383(6)
_cell_measurement_reflns_used 5230
_cell_measurement_temperature 120(2)
_cell_measurement_theta_max 73.66
_cell_measurement_theta_min 4.36
_cell_volume 3304.4(2)
_computing_cell_refinement 'CrysAlisPro, Agilent Technologies'
_computing_data_collection 'CrysAlisPro, Agilent Technologies'
_computing_data_reduction 'CrysAlisPro, Agilent Technologies'
_computing_molecular_graphics 'XSEED (Barbour, 2001)'
_computing_publication_material 'local program'
_computing_structure_refinement 'SHELXL-97 (Sheldrick, 1997)'
_computing_structure_solution 'SHELXS-97 (Sheldrick, 1990)'
_diffrn_ambient_temperature 120(2)
_diffrn_detector_area_resol_mean 5.3095
_diffrn_measured_fraction_theta_full 0.997
_diffrn_measured_fraction_theta_max 0.984
_diffrn_measurement_device_type 'SuperNova, Dual, Cu at zero, Atlas'
_diffrn_measurement_method '\w scans'
_diffrn_radiation_monochromator mirror
_diffrn_radiation_source 'SuperNova (Cu) X-ray Source'
_diffrn_radiation_type CuK\a
_diffrn_radiation_wavelength 1.54184
_diffrn_reflns_av_R_equivalents 0.0540
_diffrn_reflns_av_sigmaI/netI 0.0642
_diffrn_reflns_limit_h_max 21
_diffrn_reflns_limit_h_min -19
_diffrn_reflns_limit_k_max 12
_diffrn_reflns_limit_k_min -8
_diffrn_reflns_limit_l_max 21
_diffrn_reflns_limit_l_min -22
_diffrn_reflns_number 13057
_diffrn_reflns_theta_full 72.00
_diffrn_reflns_theta_max 73.96
_diffrn_reflns_theta_min 4.37
_diffrn_standards_decay_% 0
_diffrn_standards_interval_count 0
_diffrn_standards_interval_time 0
_diffrn_standards_number 0
_exptl_absorpt_coefficient_mu 10.380
_exptl_absorpt_correction_T_max 1.000
_exptl_absorpt_correction_T_min 0.445
_exptl_absorpt_correction_type multi-scan
_exptl_absorpt_process_details
; 
CrysAlisPro, Agilent Technologies,
Version 1.171.36.24 (release 03-12-2012 CrysAlis171 .NET)
Empirical absorption correction using spherical harmonics,
 implemented in SCALE3 ABSPACK scaling algorithm.
;
_exptl_crystal_colour 'pale yellow'
_exptl_crystal_density_diffrn 1.905
_exptl_crystal_density_method 'not measured'
_exptl_crystal_description 'rectangular prism'
_exptl_crystal_F_000 1856
_exptl_crystal_recrystallization_method 'Re-crystallisation from solvent: Acetone/diethyl ether'
_exptl_crystal_size_max 0.30
_exptl_crystal_size_mid 0.22
_exptl_crystal_size_min 0.12
_refine_diff_density_max 0.771
_refine_diff_density_min -0.773
_refine_diff_density_rms 0.107
_refine_ls_abs_structure_details 'Flack H D (1983), Acta Cryst. A39, 876-881'
_refine_ls_abs_structure_Flack -0.003(10)
_refine_ls_extinction_method none
_refine_ls_goodness_of_fit_ref 1.041
_refine_ls_hydrogen_treatment constr
_refine_ls_matrix_type full
_refine_ls_number_parameters 479
_refine_ls_number_reflns 6138
_refine_ls_number_restraints 41
_refine_ls_restrained_S_all 1.041
_refine_ls_R_factor_all 0.0561
_refine_ls_R_factor_gt 0.0471
_refine_ls_shift/su_max 0.000
_refine_ls_shift/su_mean 0.000
_refine_ls_structure_factor_coef Fsqd
_refine_ls_weighting_details 'calc w=1/[\s^2^(Fo^2^)+(0.0547P)^2^+4.7770P] where P=(Fo^2^+2Fc^2^)/3'
_refine_ls_weighting_scheme calc
_refine_ls_wR_factor_gt 0.1160
_refine_ls_wR_factor_ref 0.1232
_reflns_number_gt 5333
_reflns_number_total 6138
_reflns_threshold_expression >2sigma(I)
_cod_data_source_file c8dt00640g2.cif
_cod_data_source_block cicb66
_cod_depositor_comments
;
The following automatic conversions were performed:
data name '__computing_data_collection' replaced with
'_computing_data_collection'.

Automatic conversion script
Id: cif_correct_tags 4968 2017-02-21 14:55:21Z antanas 

 Adding full bibliography for 7045878--7045888.cif.
;
_cod_database_code 7045883

loop_
_symmetry_equiv_pos_as_xyz
'x, y, z'
'-x, -y, z+1/2'
'-x+1/2, y, z+1/2'
'x+1/2, -y, z'

loop_
_atom_site_label
_atom_site_type_symbol
_atom_site_fract_x
_atom_site_fract_y
_atom_site_fract_z
_atom_site_U_iso_or_equiv
_atom_site_adp_type
_atom_site_occupancy
_atom_site_symmetry_multiplicity
_atom_site_calc_flag
_atom_site_refinement_flags
_atom_site_disorder_assembly
_atom_site_disorder_group
Ag1 Ag 0.49989(4) 0.30035(5) 0.53480(4) 0.04382(15) Uani 1 1 d . . .
Ag2 Ag 0.32363(3) 0.07276(5) 0.79961(3) 0.03713(14) Uani 1 1 d . . .
N3 N 0.3731(3) 0.2643(6) 0.5720(3) 0.0283(12) Uani 1 1 d . . .
C4 C 0.3657(4) 0.1726(6) 0.6240(3) 0.0257(14) Uani 1 1 d . . .
N5 N 0.3148(3) 0.1668(6) 0.6752(3) 0.0268(12) Uani 1 1 d . . .
C6 C 0.2646(4) 0.2611(7) 0.6705(4) 0.0276(14) Uani 1 1 d . . .
N7 N 0.2607(4) 0.3565(6) 0.6198(3) 0.0315(13) Uani 1 1 d . . .
C8 C 0.3175(4) 0.3539(7) 0.5742(4) 0.0308(15) Uani 1 1 d . . .
N9 N 0.4228(4) 0.0783(6) 0.6247(3) 0.0294(12) Uani 1 1 d . A .
N10 N 0.4893(4) 0.1006(6) 0.5924(4) 0.0342(14) Uani 1 1 d . A .
C11 C 0.5279(5) -0.0073(8) 0.6034(4) 0.0371(16) Uani 1 1 d . . .
H11 H 0.5777 -0.0198 0.5866 0.045 Uiso 1 1 calc R A .
C12 C 0.4875(5) -0.1026(8) 0.6430(4) 0.0361(16) Uani 1 1 d . . .
H12 H 0.5037 -0.1881 0.6575 0.043 Uiso 1 1 calc R . .
C13 C 0.4201(4) -0.0457(7) 0.6561(4) 0.0321(15) Uani 1 1 d . . .
H13 H 0.3792 -0.0836 0.6818 0.039 Uiso 1 1 calc R A .
N14 N 0.3228(4) 0.4572(6) 0.5242(3) 0.0353(14) Uani 1 1 d . A .
N15 N 0.3764(4) 0.4559(7) 0.4713(3) 0.0392(15) Uani 1 1 d . A .
C16 C 0.3695(6) 0.5740(9) 0.4402(5) 0.046(2) Uani 1 1 d . . .
H16 H 0.3993 0.6033 0.4003 0.055 Uiso 1 1 calc R A .
C17 C 0.3132(6) 0.6505(8) 0.4728(5) 0.049(2) Uani 1 1 d . . .
H17 H 0.2988 0.7378 0.4600 0.058 Uiso 1 1 calc R . .
C18 C 0.2840(5) 0.5748(7) 0.5260(5) 0.0388(17) Uani 1 1 d . . .
H18 H 0.2445 0.5977 0.5583 0.047 Uiso 1 1 calc R A .
N19 N 0.2105(3) 0.2642(6) 0.7249(3) 0.0301(12) Uani 1 1 d . A .
N20 N 0.2224(3) 0.2026(6) 0.7907(4) 0.0316(13) Uani 1 1 d . A .
C21 C 0.1657(4) 0.2362(8) 0.8322(4) 0.0372(17) Uani 1 1 d . . .
H21 H 0.1598 0.2091 0.8817 0.045 Uiso 1 1 calc R B .
C22 C 0.1148(4) 0.3173(7) 0.7943(5) 0.0390(16) Uani 1 1 d . . .
H22 H 0.0690 0.3520 0.8122 0.047 Uiso 1 1 calc R . .
C23 C 0.1451(4) 0.3353(8) 0.7269(4) 0.0356(16) Uani 1 1 d . . .
H23 H 0.1249 0.3873 0.6884 0.043 Uiso 1 1 calc R A .
N24 N 0.5678(3) 0.2713(6) 0.4115(3) 0.0275(12) Uani 1 1 d . . .
C25 C 0.6161(4) 0.3690(7) 0.4020(4) 0.0291(14) Uani 1 1 d . . .
N26 N 0.6745(4) 0.3727(6) 0.3573(3) 0.0307(13) Uani 1 1 d . . .
C27 C 0.6825(4) 0.2602(7) 0.3202(4) 0.0309(15) Uani 1 1 d . . .
N28 N 0.6414(3) 0.1513(6) 0.3257(3) 0.0257(11) Uani 1 1 d . . .
C29 C 0.5852(4) 0.1649(7) 0.3709(4) 0.0262(13) Uani 1 1 d . . .
N30 N 0.6059(4) 0.4813(6) 0.4448(3) 0.0329(13) Uani 1 1 d . A .
N31 N 0.5602(4) 0.4803(6) 0.5033(3) 0.0351(14) Uani 1 1 d . A .
C32 C 0.5634(4) 0.6034(7) 0.5305(4) 0.0370(16) Uani 1 1 d . . .
H32 H 0.5371 0.6321 0.5729 0.044 Uiso 1 1 calc R A .
C33 C 0.6100(6) 0.6834(8) 0.4889(5) 0.047(2) Uani 1 1 d . . .
H33 H 0.6204 0.7745 0.4964 0.056 Uiso 1 1 calc R . .
C34 C 0.6377(5) 0.6033(7) 0.4348(4) 0.0374(17) Uani 1 1 d . . .
H34 H 0.6722 0.6276 0.3976 0.045 Uiso 1 1 calc R A .
N35 N 0.5381(3) 0.0547(5) 0.3778(3) 0.0252(11) Uani 1 1 d . A .
N36 N 0.5570(3) -0.0617(6) 0.3435(4) 0.0324(13) Uani 1 1 d . . .
C37 C 0.5003(5) -0.1417(7) 0.3577(5) 0.0383(17) Uani 1 1 d . . .
H37 H 0.4975 -0.2308 0.3416 0.046 Uiso 1 1 calc R . .
C38 C 0.4449(5) -0.0787(9) 0.3994(5) 0.044(2) Uani 1 1 d . . .
H38 H 0.3989 -0.1154 0.4156 0.053 Uiso 1 1 calc R A .
C39 C 0.4705(4) 0.0452(8) 0.4119(4) 0.0349(16) Uani 1 1 d . A .
H39 H 0.4461 0.1125 0.4391 0.042 Uiso 1 1 calc R . .
N40 N 0.7429(4) 0.2539(6) 0.2719(3) 0.0359(14) Uani 1 1 d . A .
N41 N 0.7529(5) 0.1457(8) 0.2285(4) 0.0498(19) Uani 1 1 d . . .
C42 C 0.8126(5) 0.1740(11) 0.1904(6) 0.056(3) Uani 1 1 d . . .
H42 H 0.8339 0.1163 0.1550 0.067 Uiso 1 1 calc R . .
C43 C 0.8419(6) 0.2991(11) 0.2075(5) 0.054(2) Uani 1 1 d . . .
H43 H 0.8849 0.3399 0.1870 0.065 Uiso 1 1 calc R A .
C44 C 0.7961(5) 0.3490(9) 0.2594(5) 0.047(2) Uani 1 1 d . A .
H44 H 0.7999 0.4329 0.2825 0.057 Uiso 1 1 calc R . .
B45A B 0.4500(8) 0.4881(13) 0.7327(6) 0.034(7) Uiso 0.75 1 d PD A 1
F46A F 0.3830(5) 0.4199(10) 0.7295(6) 0.062(3) Uiso 0.75 1 d PD A 1
F47A F 0.4377(6) 0.6239(8) 0.7284(6) 0.053(3) Uiso 0.75 1 d PD A 1
F48A F 0.4821(5) 0.4597(9) 0.7999(5) 0.047(3) Uiso 0.75 1 d PD A 1
F49A F 0.4955(5) 0.4513(9) 0.6745(5) 0.055(3) Uiso 0.75 1 d PD A 1
B45B B 0.4573(12) 0.495(2) 0.7304(12) 0.029(19) Uiso 0.25 1 d PD A 2
F46B F 0.3899(9) 0.4352(19) 0.7127(11) 0.032(5) Uiso 0.25 1 d PD A 2
F47B F 0.4907(12) 0.441(2) 0.7922(10) 0.032(7) Uiso 0.25 1 d PD A 2
F48B F 0.4443(11) 0.6292(14) 0.7435(11) 0.023(5) Uiso 0.25 1 d PD A 2
F49B F 0.5076(9) 0.4847(18) 0.6726(8) 0.023(4) Uiso 0.25 1 d PD A 2
B50A B 0.2669(9) -0.0053(18) 1.0061(9) 0.040(7) Uiso 0.50 1 d PD B 1
F51A F 0.2679(9) 0.0690(16) 0.9428(8) 0.080(5) Uiso 0.50 1 d PD B 1
F52A F 0.1968(6) -0.0409(12) 1.0292(7) 0.049(3) Uiso 0.50 1 d PD B 1
F53A F 0.3012(11) 0.071(2) 1.0617(10) 0.066(10) Uiso 0.50 1 d PD B 1
F54A F 0.3106(7) -0.1174(12) 0.9968(7) 0.052(3) Uiso 0.50 1 d PD B 1
B50B B 0.2657(9) 0.0179(17) 1.0003(9) 0.034(6) Uiso 0.50 1 d PD B 2
F51B F 0.2690(8) 0.1169(14) 0.9475(7) 0.063(4) Uiso 0.50 1 d PD B 2
F52B F 0.2946(9) 0.0697(14) 1.0658(7) 0.031(5) Uiso 0.50 1 d PD B 2
F53B F 0.1916(6) -0.0163(12) 1.0077(7) 0.050(3) Uiso 0.50 1 d PD B 2
F54B F 0.3080(8) -0.0889(13) 0.9796(8) 0.063(4) Uiso 0.50 1 d PD B 2

loop_
_atom_site_aniso_label
_atom_site_aniso_U_11
_atom_site_aniso_U_22
_atom_site_aniso_U_33
_atom_site_aniso_U_23
_atom_site_aniso_U_13
_atom_site_aniso_U_12
Ag1 0.0501(3) 0.0357(2) 0.0456(3) -0.0061(3) 0.0187(3) -0.0100(3)
Ag2 0.0330(2) 0.0397(2) 0.0387(2) 0.0086(3) -0.0019(3) 0.0092(2)
N3 0.029(3) 0.029(3) 0.027(3) -0.001(2) -0.004(2) 0.001(2)
C4 0.025(3) 0.023(3) 0.029(3) 0.002(3) -0.003(3) -0.002(3)
N5 0.023(3) 0.022(3) 0.035(3) 0.004(2) -0.007(2) 0.003(2)
C6 0.030(4) 0.026(3) 0.026(3) 0.002(3) -0.005(3) -0.004(3)
N7 0.033(3) 0.027(3) 0.035(3) 0.002(2) -0.010(3) -0.002(3)
C8 0.036(4) 0.026(3) 0.030(3) 0.000(3) -0.007(3) -0.002(3)
N9 0.029(3) 0.026(3) 0.033(3) -0.001(2) 0.005(2) 0.004(2)
N10 0.035(4) 0.027(3) 0.040(3) -0.001(3) 0.007(3) 0.001(3)
C11 0.032(4) 0.035(4) 0.045(4) -0.011(3) 0.004(3) 0.002(3)
C12 0.035(4) 0.033(4) 0.040(4) -0.003(3) 0.001(3) 0.008(3)
C13 0.032(4) 0.029(3) 0.035(3) 0.002(3) -0.002(3) 0.001(3)
N14 0.042(4) 0.029(3) 0.034(3) 0.010(3) -0.004(3) 0.003(3)
N15 0.045(4) 0.038(3) 0.035(3) 0.009(3) -0.002(3) -0.009(3)
C16 0.057(6) 0.042(4) 0.039(4) 0.011(4) -0.006(4) 0.001(4)
C17 0.057(6) 0.029(4) 0.060(5) 0.016(4) -0.013(4) -0.006(4)
C18 0.037(4) 0.033(4) 0.046(4) 0.001(4) -0.010(3) 0.001(3)
N19 0.027(3) 0.030(3) 0.033(3) 0.003(2) -0.007(2) 0.005(3)
N20 0.020(3) 0.037(3) 0.038(3) 0.004(3) 0.000(3) 0.006(2)
C21 0.033(4) 0.042(4) 0.036(3) -0.001(3) 0.008(3) -0.003(3)
C22 0.024(3) 0.040(4) 0.053(4) 0.004(4) 0.010(4) 0.001(3)
C23 0.022(4) 0.040(4) 0.045(4) 0.001(3) -0.003(3) 0.000(3)
N24 0.029(3) 0.023(3) 0.031(3) -0.002(2) -0.003(2) -0.002(2)
C25 0.034(4) 0.028(3) 0.025(3) 0.001(3) -0.002(3) -0.002(3)
N26 0.033(3) 0.029(3) 0.030(3) -0.007(2) 0.000(2) -0.005(3)
C27 0.025(3) 0.035(4) 0.033(4) 0.000(3) -0.002(3) -0.005(3)
N28 0.022(3) 0.026(3) 0.029(2) 0.003(2) -0.003(2) -0.001(2)
C29 0.024(3) 0.023(3) 0.031(3) -0.004(3) -0.004(3) 0.001(3)
N30 0.039(4) 0.028(3) 0.032(3) -0.003(2) -0.003(3) -0.004(3)
N31 0.039(4) 0.034(3) 0.032(3) 0.003(3) 0.006(3) -0.005(3)
C32 0.041(4) 0.034(3) 0.037(3) -0.016(3) 0.005(3) -0.001(3)
C33 0.059(6) 0.032(4) 0.049(5) -0.011(4) -0.013(4) -0.003(4)
C34 0.042(5) 0.028(4) 0.042(4) -0.006(3) -0.001(3) -0.012(3)
N35 0.026(3) 0.019(2) 0.030(3) -0.004(2) -0.001(2) 0.000(2)
N36 0.023(3) 0.026(3) 0.048(3) -0.001(3) 0.007(3) -0.004(2)
C37 0.033(4) 0.026(4) 0.056(5) -0.004(3) 0.006(3) -0.006(3)
C38 0.024(4) 0.042(4) 0.065(5) -0.007(4) 0.014(4) -0.003(3)
C39 0.025(4) 0.035(4) 0.044(4) 0.003(3) 0.005(3) -0.001(3)
N40 0.031(3) 0.040(3) 0.036(3) -0.010(3) 0.010(3) -0.010(3)
N41 0.051(5) 0.046(4) 0.053(4) -0.010(4) 0.018(4) -0.004(3)
C42 0.044(5) 0.058(5) 0.066(6) -0.014(5) 0.029(5) -0.010(4)
C43 0.040(5) 0.067(6) 0.055(5) -0.005(5) 0.021(4) -0.013(5)
C44 0.046(5) 0.047(5) 0.048(4) -0.002(4) 0.008(4) -0.020(4)

loop_
_atom_type_symbol
_atom_type_description
_atom_type_scat_dispersion_real
_atom_type_scat_dispersion_imag
_atom_type_scat_source
C C 0.0181 0.0091 'International Tables Vol C Tables 4.2.6.8 and 6.1.1.4'
H H 0.0000 0.0000 'International Tables Vol C Tables 4.2.6.8 and 6.1.1.4'
N N 0.0311 0.0180 'International Tables Vol C Tables 4.2.6.8 and 6.1.1.4'
B B 0.0090 0.0039 'International Tables Vol C Tables 4.2.6.8 and 6.1.1.4'
F F 0.0727 0.0534 'International Tables Vol C Tables 4.2.6.8 and 6.1.1.4'
Ag Ag 0.1306 4.2820 'International Tables Vol C Tables 4.2.6.8 and 6.1.1.4'

loop_
_geom_angle_atom_site_label_1
_geom_angle_atom_site_label_2
_geom_angle_atom_site_label_3
_geom_angle
_geom_angle_site_symmetry_1
_geom_angle_site_symmetry_3
N31 Ag1 N10 153.5(3) . .
N31 Ag1 N3 131.8(2) . .
N10 Ag1 N3 70.0(2) . .
N31 Ag1 N24 68.5(2) . .
N10 Ag1 N24 109.8(2) . .
N3 Ag1 N24 132.64(19) . .
N31 Ag1 N15 79.8(2) . .
N10 Ag1 N15 126.2(2) . .
N3 Ag1 N15 58.84(19) . .
N24 Ag1 N15 94.13(19) . .
N31 Ag1 F49A 79.1(2) . .
N10 Ag1 F49A 93.4(2) . .
N3 Ag1 F49A 79.1(2) . .
N24 Ag1 F49A 145.2(2) . .
N15 Ag1 F49A 92.4(2) . .
N31 Ag1 F49B 72.2(4) . .
N10 Ag1 F49B 99.3(4) . .
N3 Ag1 F49B 84.5(3) . .
N24 Ag1 F49B 138.5(3) . .
N15 Ag1 F49B 91.7(3) . .
N20 Ag2 N36 144.0(2) . 2_655
N20 Ag2 N28 141.1(2) . 2_655
N36 Ag2 N28 68.9(2) 2_655 2_655
N20 Ag2 N5 69.8(2) . .
N36 Ag2 N5 113.7(2) 2_655 .
N28 Ag2 N5 124.35(19) 2_655 .
N20 Ag2 F51A 77.7(4) . .
N36 Ag2 F51A 90.4(4) 2_655 .
N28 Ag2 F51A 84.0(4) 2_655 .
N5 Ag2 F51A 147.3(4) . .
N20 Ag2 F51B 72.9(3) . .
N36 Ag2 F51B 89.8(3) 2_655 .
N28 Ag2 F51B 92.8(3) 2_655 .
N5 Ag2 F51B 140.7(3) . .
N20 Ag2 N41 91.8(2) . 2_655
N36 Ag2 N41 124.1(2) 2_655 2_655
N28 Ag2 N41 59.6(2) 2_655 2_655
N5 Ag2 N41 81.5(2) . 2_655
F51A Ag2 N41 103.8(4) . 2_655
F51B Ag2 N41 111.9(3) . 2_655
C4 N3 C8 112.0(6) . .
C4 N3 Ag1 113.6(5) . .
C8 N3 Ag1 127.3(5) . .
N5 C4 N3 127.4(6) . .
N5 C4 N9 118.2(6) . .
N3 C4 N9 114.2(6) . .
C4 N5 C6 113.5(6) . .
C4 N5 Ag2 129.0(4) . .
C6 N5 Ag2 112.6(5) . .
N5 C6 N7 127.3(7) . .
N5 C6 N19 116.5(6) . .
N7 C6 N19 116.2(7) . .
C8 N7 C6 112.4(6) . .
N7 C8 N3 127.2(7) . .
N7 C8 N14 116.9(7) . .
N3 C8 N14 115.9(7) . .
N10 N9 C13 111.4(6) . .
N10 N9 C4 121.8(6) . .
C13 N9 C4 126.8(6) . .
C11 N10 N9 105.1(6) . .
C11 N10 Ag1 139.9(6) . .
N9 N10 Ag1 114.9(4) . .
N10 C11 C12 112.3(7) . .
N10 C11 H11 123.9 . .
C12 C11 H11 123.9 . .
C13 C12 C11 104.9(7) . .
C13 C12 H12 127.6 . .
C11 C12 H12 127.6 . .
C12 C13 N9 106.4(7) . .
C12 C13 H13 126.8 . .
N9 C13 H13 126.8 . .
N15 N14 C18 112.3(6) . .
N15 N14 C8 120.4(6) . .
C18 N14 C8 126.9(7) . .
C16 N15 N14 103.2(7) . .
C16 N15 Ag1 135.8(6) . .
N14 N15 Ag1 104.8(4) . .
N15 C16 C17 112.4(8) . .
N15 C16 H16 123.8 . .
C17 C16 H16 123.8 . .
C18 C17 C16 105.7(7) . .
C18 C17 H17 127.1 . .
C16 C17 H17 127.1 . .
C17 C18 N14 106.3(8) . .
C17 C18 H18 126.8 . .
N14 C18 H18 126.8 . .
N20 N19 C23 110.3(6) . .
N20 N19 C6 120.6(6) . .
C23 N19 C6 128.7(6) . .
C21 N20 N19 105.5(6) . .
C21 N20 Ag2 137.3(6) . .
N19 N20 Ag2 117.1(4) . .
N20 C21 C22 111.7(7) . .
N20 C21 H21 124.2 . .
C22 C21 H21 124.2 . .
C23 C22 C21 105.3(7) . .
C23 C22 H22 127.4 . .
C21 C22 H22 127.4 . .
C22 C23 N19 107.2(7) . .
C22 C23 H23 126.4 . .
N19 C23 H23 126.4 . .
C25 N24 C29 112.0(6) . .
C25 N24 Ag1 109.7(4) . .
C29 N24 Ag1 133.1(5) . .
N24 C25 N26 128.0(7) . .
N24 C25 N30 116.9(7) . .
N26 C25 N30 115.1(6) . .
C25 N26 C27 111.9(6) . .
N28 C27 N26 127.6(7) . .
N28 C27 N40 116.1(6) . .
N26 C27 N40 116.3(6) . .
C29 N28 C27 112.7(6) . .
C29 N28 Ag2 115.2(5) . 2_654
C27 N28 Ag2 128.6(5) . 2_654
N28 C29 N24 127.6(7) . .
N28 C29 N35 115.8(6) . .
N24 C29 N35 116.6(6) . .
N31 N30 C34 111.3(6) . .
N31 N30 C25 121.2(6) . .
C34 N30 C25 127.4(7) . .
C32 N31 N30 105.1(6) . .
C32 N31 Ag1 134.1(5) . .
N30 N31 Ag1 120.9(5) . .
N31 C32 C33 111.5(7) . .
N31 C32 H32 124.3 . .
C33 C32 H32 124.3 . .
C34 C33 C32 105.4(7) . .
C34 C33 H33 127.3 . .
C32 C33 H33 127.3 . .
C33 C34 N30 106.7(7) . .
C33 C34 H34 126.6 . .
N30 C34 H34 126.6 . .
C39 N35 N36 111.4(6) . .
C39 N35 C29 129.1(6) . .
N36 N35 C29 119.5(5) . .
C37 N36 N35 104.2(6) . .
C37 N36 Ag2 139.1(5) . 2_654
N35 N36 Ag2 115.5(4) . 2_654
N36 C37 C38 111.8(7) . .
N36 C37 H37 124.1 . .
C38 C37 H37 124.1 . .
C39 C38 C37 105.7(7) . .
C39 C38 H38 127.1 . .
C37 C38 H38 127.1 . .
C38 C39 N35 106.9(7) . .
C38 C39 H39 126.6 . .
N35 C39 H39 126.6 . .
N41 N40 C44 112.0(7) . .
N41 N40 C27 120.3(6) . .
C44 N40 C27 127.6(7) . .
C42 N41 N40 103.9(8) . .
N41 C42 C43 112.6(8) . .
N41 C42 H42 123.7 . .
C43 C42 H42 123.7 . .
C44 C43 C42 105.4(8) . .
C44 C43 H43 127.3 . .
C42 C43 H43 127.3 . .
C43 C44 N40 106.0(8) . .
C43 C44 H44 127.0 . .
N40 C44 H44 127.0 . .
F48A B45A F46A 107.1(11) . .
F48A B45A F49A 112.2(10) . .
F46A B45A F49A 110.0(10) . .
F48A B45A F47A 108.6(10) . .
F46A B45A F47A 110.6(10) . .
F49A B45A F47A 108.3(11) . .
B45A F49A Ag1 144.0(8) . .
F46B B45B F49B 110.6(16) . .
F46B B45B F47B 112.6(16) . .
F49B B45B F47B 107.7(15) . .
F46B B45B F48B 108.7(15) . .
F49B B45B F48B 108.4(16) . .
F47B B45B F48B 108.7(15) . .
B45B F49B Ag1 128.8(12) . .
F52A B50A F51A 114.4(14) . .
F52A B50A F54A 109.8(13) . .
F51A B50A F54A 109.7(13) . .
F52A B50A F53A 108.7(13) . .
F51A B50A F53A 107.4(14) . .
F54A B50A F53A 106.6(14) . .
B50A F51A Ag2 142.6(12) . .
F54B B50B F53B 111.1(13) . .
F54B B50B F51B 110.8(13) . .
F53B B50B F51B 106.8(13) . .
F54B B50B F52B 109.0(13) . .
F53B B50B F52B 111.4(12) . .
F51B B50B F52B 107.7(12) . .
B50B F51B Ag2 123.1(10) . .

loop_
_geom_bond_atom_site_label_1
_geom_bond_atom_site_label_2
_geom_bond_distance
_geom_bond_site_symmetry_2
Ag1 N31 2.193(6) .
Ag1 N10 2.286(6) .
Ag1 N3 2.398(6) .
Ag1 N24 2.573(6) .
Ag1 N15 2.951(7) .
Ag1 F49A 2.971(9) .
Ag1 F49B 3.133(16) .
Ag2 N20 2.245(5) .
Ag2 N36 2.286(6) 2_655
Ag2 N28 2.400(6) 2_655
Ag2 N5 2.466(6) .
Ag2 F51A 2.795(15) .
Ag2 F51B 2.904(13) .
Ag2 N41 2.906(8) 2_655
N3 C4 1.333(9) .
N3 C8 1.346(10) .
C4 N5 1.307(9) .
C4 N9 1.398(9) .
N5 C6 1.313(9) .
C6 N7 1.338(9) .
C6 N19 1.386(10) .
N7 C8 1.314(10) .
C8 N14 1.391(9) .
N9 N10 1.349(9) .
N9 C13 1.380(9) .
N10 C11 1.307(11) .
C11 C12 1.407(12) .
C11 H11 0.9500 .
C12 C13 1.358(11) .
C12 H12 0.9500 .
C13 H13 0.9500 .
N14 N15 1.361(10) .
N14 C18 1.378(10) .
N15 C16 1.329(11) .
C16 C17 1.404(14) .
C16 H16 0.9500 .
C17 C18 1.341(12) .
C17 H17 0.9500 .
C18 H18 0.9500 .
N19 N20 1.369(9) .
N19 C23 1.376(10) .
N20 C21 1.310(10) .
C21 C22 1.408(12) .
C21 H21 0.9500 .
C22 C23 1.355(12) .
C22 H22 0.9500 .
C23 H23 0.9500 .
N24 C25 1.325(10) .
N24 C29 1.343(9) .
C25 N26 1.328(10) .
C25 N30 1.390(10) .
N26 C27 1.331(10) .
C27 N28 1.330(9) .
C27 N40 1.396(10) .
N28 C29 1.307(9) .
C29 N35 1.404(9) .
N30 N31 1.347(9) .
N30 C34 1.371(10) .
N31 C32 1.341(10) .
C32 C33 1.388(13) .
C32 H32 0.9500 .
C33 C34 1.370(12) .
C33 H33 0.9500 .
C34 H34 0.9500 .
N35 C39 1.364(10) .
N35 N36 1.376(8) .
N36 C37 1.323(10) .
C37 C38 1.404(12) .
C37 H37 0.9500 .
C38 C39 1.354(12) .
C38 H38 0.9500 .
C39 H39 0.9500 .
N40 N41 1.364(10) .
N40 C44 1.373(11) .
N41 C42 1.307(12) .
C42 C43 1.406(15) .
C42 H42 0.9500 .
C43 C44 1.350(13) .
C43 H43 0.9500 .
C44 H44 0.9500 .
B45A F48A 1.385(12) .
B45A F46A 1.385(15) .
B45A F49A 1.389(13) .
B45A F47A 1.395(12) .
B45B F46B 1.390(18) .
B45B F49B 1.390(18) .
B45B F47B 1.393(18) .
B45B F48B 1.394(18) .
B50A F52A 1.372(15) .
B50A F51A 1.378(16) .
B50A F54A 1.388(16) .
B50A F53A 1.414(16) .
B50B F54B 1.372(15) .
B50B F53B 1.378(15) .
B50B F51B 1.390(17) .
B50B F52B 1.403(14) .
